data_7036545
loop_
_publ_author_name
'Xu, Sha-Sha'
'Chen, Wei-Lin'
'Wang, Yan-Hua'
'Li, Yang-Guang'
'Liu, Zhu-Jun'
'Shan, Chun-Hui'
'Su, Zhong-Min'
'Wang, En-Bo'

_publ_section_title
;
 Co-sensitization promoted light harvesting with a new mixed-addenda
 polyoxometalate [Cu(C12H8N2)2]2[V2W4O19]&#x00B7;4H2O in dye-sensitized
 solar cells.
;
_journal_issue 42
_journal_name_full 'Dalton transactions (Cambridge, England : 2003)'
_journal_page_first 18553
_journal_page_last 18562
_journal_paper_doi 10.1039/c5dt02992a
_journal_volume 44
_journal_year 2015
_chemical_formula_sum 'C48 H40 Cu2 N8 O23 V2 W4'
_chemical_formula_weight 2061.24
_chemical_name_systematic
; 
 ? 
;
_space_group_IT_number 15
_symmetry_cell_setting monoclinic
_symmetry_space_group_name_Hall '-C 2yc'
_symmetry_space_group_name_H-M 'C 1 2/c 1'
_atom_sites_solution_primary direct
_atom_sites_solution_secondary difmap
_audit_creation_method SHELXL-97
_audit_update_record
;
2015-08-28 deposited with the CCDC.
2015-09-16 downloaded from the CCDC.
;
_cell_angle_alpha 90.00
_cell_angle_beta 117.0380(10)
_cell_angle_gamma 90.00
_cell_formula_units_Z 4
_cell_length_a 27.888(3)
_cell_length_b 15.5043(16)
_cell_length_c 14.6345(15)
_cell_measurement_reflns_used 4443
_cell_measurement_temperature 296(2)
_cell_measurement_theta_max 28.2236
_cell_measurement_theta_min 2.4503
_cell_volume 5636.1(10)
_computing_cell_refinement 'RAPID AUTO'
_computing_data_collection 'RAPID AUTO'
_computing_data_reduction 'RAPID AUTO'
_computing_structure_refinement 'SHELXL-97 (Sheldrick, 1997)'
_computing_structure_solution 'SHELXS-97 (Sheldrick, 1990)'
_diffrn_ambient_temperature 296(2)
_diffrn_detector_area_resol_mean 0.01
_diffrn_measured_fraction_theta_full 0.997
_diffrn_measured_fraction_theta_max 0.997
_diffrn_measurement_device_type 'Bruker APEX area-detector diffractometer'
_diffrn_measurement_method '\f and \w scan'
_diffrn_radiation_monochromator graphite
_diffrn_radiation_source 'fine-focus sealed tube'
_diffrn_radiation_type MoK\a
_diffrn_radiation_wavelength 0.71073
_diffrn_reflns_av_R_equivalents 0.0398
_diffrn_reflns_av_sigmaI/netI 0.0415
_diffrn_reflns_limit_h_max 33
_diffrn_reflns_limit_h_min -25
_diffrn_reflns_limit_k_max 17
_diffrn_reflns_limit_k_min -18
_diffrn_reflns_limit_l_max 17
_diffrn_reflns_limit_l_min -17
_diffrn_reflns_number 15694
_diffrn_reflns_theta_full 25.00
_diffrn_reflns_theta_max 25.00
_diffrn_reflns_theta_min 1.55
_diffrn_standards_decay_% none
_diffrn_standards_interval_count 0
_diffrn_standards_interval_time 0
_diffrn_standards_number 0
_exptl_absorpt_coefficient_mu 9.272
_exptl_absorpt_correction_T_max 0.0788
_exptl_absorpt_correction_T_min 0.0707
_exptl_absorpt_correction_type numerical
_exptl_absorpt_process_details 'ABSCOR by T.Higashi    8 March, 1995'
_exptl_crystal_colour green
_exptl_crystal_density_diffrn 2.429
_exptl_crystal_density_method 'not measured'
_exptl_crystal_description block
_exptl_crystal_F_000 3872
_exptl_crystal_size_max 0.24
_exptl_crystal_size_mid 0.23
_exptl_crystal_size_min 0.22
_refine_diff_density_max 3.762
_refine_diff_density_min -2.464
_refine_diff_density_rms 0.273
_refine_ls_goodness_of_fit_ref 1.077
_refine_ls_hydrogen_treatment constr
_refine_ls_matrix_type full
_refine_ls_number_parameters 414
_refine_ls_number_reflns 4945
_refine_ls_number_restraints 287
_refine_ls_restrained_S_all 1.059
_refine_ls_R_factor_all 0.0685
_refine_ls_R_factor_gt 0.0564
_refine_ls_shift/su_max 0.000
_refine_ls_shift/su_mean 0.000
_refine_ls_structure_factor_coef Fsqd
_refine_ls_weighting_details 'calc w=1/[\s^2^(Fo^2^)+(0.0700P)^2^+350.7640P] where P=(Fo^2^+2Fc^2^)/3'
_refine_ls_weighting_scheme calc
_refine_ls_wR_factor_gt 0.1482
_refine_ls_wR_factor_ref 0.1551
_reflns_number_gt 4204
_reflns_number_total 4945
_reflns_threshold_expression >2sigma(I)
_cod_data_source_file c5dt02992a2.cif
_cod_data_source_block 1
_cod_depositor_comments
;
The following automatic conversions were performed:

'_symmetry_cell_setting' value 'Monoclinic' changed to 'monoclinic'
according to
/usr/data/users/saulius/crontab/automatic-downloads/rss-feeds/RSC/lib/dictionaries/cif_core.dic
dictionary named 'cif_core.dic' version 2.4.2 from 2011-04-26.

Automatic conversion script
Id: cif_fix_values 3271 2015-04-21 07:52:19Z andrius 

 Adding full bibliography for 7036545.cif.
;
_cod_original_cell_volume 5636.2(10)
_cod_original_sg_symbol_H-M C2/c
_cod_database_code 7036545

loop_
_symmetry_equiv_pos_as_xyz
'x, y, z'
'-x, y, -z+1/2'
'x+1/2, y+1/2, z'
'-x+1/2, y+1/2, -z+1/2'
'-x, -y, -z'
'x, -y, z-1/2'
'-x+1/2, -y+1/2, -z'
'x+1/2, -y+1/2, z-1/2'

loop_
_atom_site_label
_atom_site_type_symbol
_atom_site_fract_x
_atom_site_fract_y
_atom_site_fract_z
_atom_site_U_iso_or_equiv
_atom_site_adp_type
_atom_site_occupancy
_atom_site_symmetry_multiplicity
_atom_site_calc_flag
_atom_site_refinement_flags
W1 W 0.27688(3) 0.19927(5) 0.66350(6) 0.0168(2) Uani 0.50 1 d P
V1 V 0.27688(3) 0.19927(5) 0.66350(6) 0.0168(2) Uani 0.50 1 d P
W2 W 0.20126(3) 0.12401(5) 0.43925(6) 0.0153(2) Uani 0.50 1 d P
V2 V 0.20126(3) 0.12401(5) 0.43925(6) 0.0153(2) Uani 0.50 1 d P
W3 W 0.17674(2) 0.31410(4) 0.50213(4) 0.02444(18) Uani 1 1 d U
Cu1 Cu 0.34933(6) 0.35661(11) 0.83294(12) 0.0255(4) Uani 1 1 d U
O1 O 0.1510(4) 0.2014(6) 0.4484(8) 0.0318(12) Uani 1 1 d U
O2 O 0.2109(3) 0.2636(6) 0.6336(6) 0.0197(18) Uani 1 1 d U
O3 O 0.2500 0.2500 0.5000 0.016(2) Uani 1 2 d SU
O4 O 0.2283(4) 0.4037(6) 0.5466(7) 0.0296(13) Uani 1 1 d U
O5 O 0.1675(4) 0.3388(6) 0.3649(7) 0.0229(19) Uani 1 1 d U
O6 O 0.1201(4) 0.3601(6) 0.5002(7) 0.0244(13) Uani 1 1 d U
O7 O 0.3096(3) 0.3151(6) 0.6858(7) 0.0226(19) Uani 1 1 d U
O8 O 0.2975(4) 0.1677(7) 0.7840(7) 0.030(2) Uani 1 1 d .
O9 O 0.2319(4) 0.1113(6) 0.5836(7) 0.0232(19) Uani 1 1 d U
O10 O 0.1657(4) 0.0348(6) 0.3942(7) 0.032(2) Uani 1 1 d .
N1 N 0.3824(5) 0.4817(8) 0.8493(9) 0.0352(15) Uani 1 1 d U
N2 N 0.4198(5) 0.3250(8) 0.8407(9) 0.029(3) Uani 1 1 d U
N3 N 0.3667(5) 0.3011(7) 0.9746(8) 0.027(3) Uani 1 1 d U
N4 N 0.2840(5) 0.3925(8) 0.8410(8) 0.025(2) Uani 1 1 d U
C1 C 0.3638(6) 0.5593(9) 0.8563(10) 0.026(3) Uani 1 1 d U
H1A H 0.3296 0.5639 0.8520 0.031 Uiso 1 1 calc R
C2 C 0.3939(6) 0.6333(10) 0.8696(11) 0.034(3) Uani 1 1 d U
H2A H 0.3794 0.6862 0.8741 0.040 Uiso 1 1 calc R
C3 C 0.4439(6) 0.6310(11) 0.8764(10) 0.037(4) Uani 1 1 d .
H3A H 0.4635 0.6813 0.8846 0.044 Uiso 1 1 calc R
C4 C 0.4654(6) 0.5493(11) 0.8706(10) 0.033(3) Uani 1 1 d .
C5 C 0.4336(5) 0.4770(9) 0.8595(9) 0.024(3) Uani 1 1 d U
C6 C 0.5193(6) 0.5364(11) 0.8822(11) 0.036(4) Uani 1 1 d U
H6A H 0.5411 0.5841 0.8900 0.043 Uiso 1 1 calc R
C7 C 0.4535(5) 0.3927(9) 0.8549(9) 0.027(3) Uani 1 1 d U
C8 C 0.5384(6) 0.4576(12) 0.8820(11) 0.040(4) Uani 1 1 d U
H8A H 0.5731 0.4514 0.8893 0.048 Uiso 1 1 calc R
C9 C 0.5064(5) 0.3822(10) 0.8706(9) 0.027(3) Uani 1 1 d U
C10 C 0.5250(6) 0.2965(11) 0.8723(11) 0.039(4) Uani 1 1 d U
H10A H 0.5601 0.2859 0.8837 0.046 Uiso 1 1 calc R
C11 C 0.4902(6) 0.2306(12) 0.8569(12) 0.040(4) Uani 1 1 d U
H11A H 0.5014 0.1741 0.8575 0.048 Uiso 1 1 calc R
C12 C 0.4378(6) 0.2467(10) 0.8403(11) 0.035(3) Uani 1 1 d U
H12A H 0.4146 0.2003 0.8283 0.042 Uiso 1 1 calc R
C13 C 0.4064(6) 0.2512(10) 1.0377(11) 0.037(4) Uani 1 1 d U
H13A H 0.4327 0.2346 1.0187 0.044 Uiso 1 1 calc R
C14 C 0.4108(7) 0.2223(10) 1.1312(11) 0.039(4) Uani 1 1 d U
H14A H 0.4395 0.1873 1.1728 0.047 Uiso 1 1 calc R
C15 C 0.3747(7) 0.2442(11) 1.1611(12) 0.042(4) Uani 1 1 d U
H15A H 0.3786 0.2253 1.2245 0.050 Uiso 1 1 calc R
C16 C 0.3288(6) 0.2973(9) 1.0973(10) 0.031(3) Uani 1 1 d U
C17 C 0.3284(6) 0.3228(9) 1.0042(10) 0.025(3) Uani 1 1 d U
C18 C 0.2844(5) 0.3721(8) 0.9332(10) 0.023(3) Uani 1 1 d U
C19 C 0.2870(7) 0.3220(10) 1.1208(12) 0.037(4) Uani 1 1 d U
H19A H 0.2876 0.3054 1.1824 0.045 Uiso 1 1 calc R
C20 C 0.2462(6) 0.3699(10) 1.0528(11) 0.034(3) Uani 1 1 d .
H20A H 0.2196 0.3878 1.0700 0.040 Uiso 1 1 calc R
C21 C 0.2419(6) 0.3946(9) 0.9561(10) 0.027(3) Uani 1 1 d U
C22 C 0.1974(6) 0.4392(9) 0.8794(10) 0.026(3) Uani 1 1 d U
H22A H 0.1686 0.4559 0.8911 0.032 Uiso 1 1 calc R
C23 C 0.1974(6) 0.4577(9) 0.7855(11) 0.031(3) Uani 1 1 d U
H23A H 0.1682 0.4860 0.7340 0.037 Uiso 1 1 calc R
C24 C 0.2409(5) 0.4335(9) 0.7696(10) 0.024(3) Uani 1 1 d U
H24A H 0.2401 0.4462 0.7069 0.029 Uiso 1 1 calc R
O1W O 0.4542(8) 0.0005(14) 0.8159(16) 0.037(5) Uani 0.50 1 d PU
O2W O 0.0658(8) 0.4953(14) 0.3887(15) 0.036(5) Uani 0.50 1 d PU
O3W O 0.4522(8) 0.8365(14) 0.8995(16) 0.036(5) Uani 0.50 1 d PU
O4W O 0.3997(9) 0.0788(16) 0.9103(17) 0.045(6) Uani 0.50 1 d PU

loop_
_atom_site_aniso_label
_atom_site_aniso_U_11
_atom_site_aniso_U_22
_atom_site_aniso_U_33
_atom_site_aniso_U_23
_atom_site_aniso_U_13
_atom_site_aniso_U_12
W1 0.0172(4) 0.0236(4) 0.0087(4) 0.0019(3) 0.0051(3) 0.0027(3)
V1 0.0172(4) 0.0236(4) 0.0087(4) 0.0019(3) 0.0051(3) 0.0027(3)
W2 0.0146(4) 0.0206(4) 0.0091(4) -0.0001(3) 0.0039(3) -0.0003(3)
V2 0.0146(4) 0.0206(4) 0.0091(4) -0.0001(3) 0.0039(3) -0.0003(3)
W3 0.0188(3) 0.0355(3) 0.0186(3) 0.0014(2) 0.0081(2) 0.0073(2)
Cu1 0.0212(8) 0.0375(9) 0.0156(7) -0.0050(7) 0.0065(6) 0.0043(7)
O1 0.0314(16) 0.0335(12) 0.0314(16) 0.0011(10) 0.0152(9) 0.0007(10)
O2 0.020(2) 0.020(2) 0.019(2) -0.0002(10) 0.0090(12) 0.0001(10)
O3 0.016(3) 0.016(3) 0.016(3) 0.0001(10) 0.0070(14) 0.0000(10)
O4 0.0304(14) 0.0304(14) 0.0287(16) -0.0001(10) 0.0140(10) 0.0025(9)
O5 0.023(2) 0.023(2) 0.023(2) 0.0000(10) 0.0103(12) 0.0007(10)
O6 0.0232(13) 0.0261(17) 0.0253(17) -0.0011(10) 0.0124(11) 0.0032(9)
O7 0.023(2) 0.023(2) 0.022(2) -0.0005(10) 0.0106(12) 0.0004(10)
O8 0.034(5) 0.038(6) 0.020(5) 0.002(4) 0.015(4) 0.003(5)
O9 0.023(2) 0.023(2) 0.023(2) 0.0001(10) 0.0105(12) 0.0002(10)
O10 0.036(6) 0.032(6) 0.025(5) -0.003(4) 0.011(4) -0.009(5)
N1 0.0353(18) 0.0367(15) 0.0342(18) -0.0004(10) 0.0163(11) 0.0014(10)
N2 0.029(3) 0.029(3) 0.028(3) -0.0007(10) 0.0128(15) 0.0006(10)
N3 0.032(6) 0.025(5) 0.021(5) -0.004(4) 0.009(4) 0.002(4)
N4 0.029(5) 0.032(6) 0.012(4) -0.006(4) 0.007(4) -0.005(4)
C1 0.026(3) 0.026(3) 0.026(3) -0.0001(10) 0.0119(16) 0.0000(10)
C2 0.040(7) 0.034(7) 0.024(6) 0.003(5) 0.012(5) 0.008(6)
C3 0.031(8) 0.055(10) 0.017(7) 0.002(7) 0.004(6) -0.009(7)
C4 0.025(7) 0.054(10) 0.013(6) -0.003(6) 0.003(6) -0.003(7)
C5 0.021(6) 0.037(6) 0.012(5) -0.002(5) 0.005(4) 0.002(5)
C6 0.031(6) 0.052(8) 0.023(6) -0.001(6) 0.010(5) -0.011(6)
C7 0.025(6) 0.038(7) 0.015(5) -0.001(5) 0.005(5) 0.015(5)
C8 0.029(6) 0.067(8) 0.026(6) 0.001(6) 0.012(5) 0.001(6)
C9 0.018(6) 0.047(7) 0.012(5) 0.001(5) 0.002(4) 0.002(5)
C10 0.030(7) 0.054(8) 0.028(6) -0.003(6) 0.010(5) 0.009(6)
C11 0.034(7) 0.049(8) 0.033(7) -0.005(6) 0.012(5) 0.013(6)
C12 0.028(6) 0.040(7) 0.030(6) -0.008(5) 0.008(5) 0.005(6)
C13 0.035(7) 0.038(7) 0.023(6) -0.006(5) 0.000(5) 0.010(6)
C14 0.050(9) 0.030(8) 0.027(8) -0.003(6) 0.008(7) 0.004(7)
C15 0.053(7) 0.044(7) 0.025(6) 0.000(6) 0.016(5) 0.001(6)
C16 0.044(7) 0.027(6) 0.020(6) -0.006(5) 0.013(5) -0.004(5)
C17 0.032(6) 0.024(6) 0.017(5) -0.004(5) 0.009(5) 0.000(5)
C18 0.023(3) 0.023(3) 0.022(3) -0.0002(10) 0.0102(15) -0.0002(10)
C19 0.049(7) 0.040(7) 0.028(6) -0.003(5) 0.021(6) -0.010(6)
C20 0.041(9) 0.037(8) 0.023(7) -0.005(6) 0.015(7) -0.001(7)
C21 0.033(6) 0.029(6) 0.023(6) -0.006(5) 0.015(5) -0.002(5)
C22 0.030(6) 0.029(6) 0.025(6) -0.006(5) 0.017(5) -0.003(5)
C23 0.032(6) 0.028(6) 0.033(6) -0.005(5) 0.015(5) -0.004(5)
C24 0.024(3) 0.024(3) 0.024(3) -0.0002(10) 0.0109(15) 0.0001(10)
O1W 0.037(5) 0.037(5) 0.037(5) 0.0000(10) 0.017(2) -0.0002(10)
O2W 0.035(8) 0.039(9) 0.035(8) 0.000(7) 0.018(7) 0.005(7)
O3W 0.038(8) 0.042(9) 0.035(8) -0.002(7) 0.022(7) -0.002(7)
O4W 0.044(9) 0.051(9) 0.041(9) 0.000(7) 0.019(7) 0.001(7)

loop_
_atom_type_symbol
_atom_type_description
_atom_type_scat_dispersion_real
_atom_type_scat_dispersion_imag
_atom_type_scat_source
C C 0.0033 0.0016 'International Tables Vol C Tables 4.2.6.8 and 6.1.1.4'
H H 0.0000 0.0000 'International Tables Vol C Tables 4.2.6.8 and 6.1.1.4'
N N 0.0061 0.0033 'International Tables Vol C Tables 4.2.6.8 and 6.1.1.4'
O O 0.0106 0.0060 'International Tables Vol C Tables 4.2.6.8 and 6.1.1.4'
W W -0.8490 6.8722 'International Tables Vol C Tables 4.2.6.8 and 6.1.1.4'
Cu Cu 0.3201 1.2651 'International Tables Vol C Tables 4.2.6.8 and 6.1.1.4'
V V 0.3005 0.5294 'International Tables Vol C Tables 4.2.6.8 and 6.1.1.4'

loop_
_geom_angle_atom_site_label_1
_geom_angle_atom_site_label_2
_geom_angle_atom_site_label_3
_geom_angle
_geom_angle_site_symmetry_1
_geom_angle_site_symmetry_3
O8 W1 O9 105.1(4) . .
O8 W1 O5 102.7(4) . 7_556
O9 W1 O5 91.1(4) . 7_556
O8 W1 O2 102.9(4) . .
O9 W1 O2 86.3(4) . .
O5 W1 O2 154.0(4) 7_556 .
O8 W1 O7 100.5(4) . .
O9 W1 O7 154.1(4) . .
O5 W1 O7 87.5(4) 7_556 .
O2 W1 O7 83.8(4) . .
O8 W1 O3 177.0(4) . .
O9 W1 O3 77.8(3) . .
O5 W1 O3 77.8(3) 7_556 .
O2 W1 O3 76.4(2) . .
O7 W1 O3 76.6(3) . .
O8 W1 W2 136.8(4) . .
O9 W1 W2 31.7(3) . .
O5 W1 W2 83.3(3) 7_556 .
O2 W1 W2 80.9(2) . .
O7 W1 W2 122.7(3) . .
O3 W1 W2 46.15(2) . .
O8 W1 W3 135.5(3) . 7_556
O9 W1 W3 82.4(3) . 7_556
O5 W1 W3 32.8(3) 7_556 7_556
O2 W1 W3 121.4(2) . 7_556
O7 W1 W3 82.5(3) . 7_556
O3 W1 W3 44.999(17) . 7_556
W2 W1 W3 60.68(2) . 7_556
O10 W2 O1 103.2(5) . .
O10 W2 O9 104.0(4) . .
O1 W2 O9 87.7(4) . .
O10 W2 O4 104.7(5) . 7_556
O1 W2 O4 152.1(4) . 7_556
O9 W2 O4 86.4(4) . 7_556
O10 W2 O7 102.7(4) . 7_556
O1 W2 O7 87.4(4) . 7_556
O9 W2 O7 153.2(4) . 7_556
O4 W2 O7 85.7(4) 7_556 7_556
O10 W2 O3 179.1(4) . .
O1 W2 O3 76.3(3) . .
O9 W2 O3 76.8(3) . .
O4 W2 O3 75.8(3) 7_556 .
O7 W2 O3 76.5(3) 7_556 .
O10 W2 W1 135.1(3) . .
O1 W2 W1 82.0(3) . .
O9 W2 W1 31.1(3) . .
O4 W2 W1 78.9(3) 7_556 .
O7 W2 W1 122.1(3) 7_556 .
O3 W2 W1 45.705(19) . .
O6 W3 O2 102.9(4) . .
O6 W3 O4 104.5(4) . .
O2 W3 O4 90.1(4) . .
O6 W3 O1 101.7(4) . .
O2 W3 O1 87.8(4) . .
O4 W3 O1 153.6(4) . .
O6 W3 O5 102.2(4) . .
O2 W3 O5 154.8(4) . .
O4 W3 O5 86.2(4) . .
O1 W3 O5 84.6(4) . .
O6 W3 O3 178.0(3) . .
O2 W3 O3 78.1(3) . .
O4 W3 O3 77.2(3) . .
O1 W3 O3 76.6(3) . .
O5 W3 O3 76.8(3) . .
O6 W3 W1 133.7(3) . 7_556
O2 W3 W1 123.4(3) . 7_556
O4 W3 W1 78.7(3) . 7_556
O1 W3 W1 80.6(3) . 7_556
O5 W3 W1 31.5(3) . 7_556
O3 W3 W1 45.294(17) . 7_556
N4 Cu1 N2 173.6(5) . .
N4 Cu1 O7 94.6(4) . .
N2 Cu1 O7 91.8(4) . .
N4 Cu1 N3 81.9(5) . .
N2 Cu1 N3 93.7(5) . .
O7 Cu1 N3 133.8(4) . .
N4 Cu1 N1 95.9(5) . .
N2 Cu1 N1 81.3(5) . .
O7 Cu1 N1 114.3(4) . .
N3 Cu1 N1 111.9(5) . .
W2 O1 W3 117.1(5) . .
W3 O2 W1 115.2(4) . .
W3 O3 W3 180.0 . 7_556
W3 O3 V1 89.71(2) . 7_556
W3 O3 V1 90.29(2) 7_556 7_556
W3 O3 W1 89.71(2) . 7_556
W3 O3 W1 90.29(2) 7_556 7_556
V1 O3 W1 0.000(18) 7_556 7_556
W3 O3 W1 90.29(2) . .
W3 O3 W1 89.71(2) 7_556 .
V1 O3 W1 180.00(4) 7_556 .
W1 O3 W1 180.00(4) 7_556 .
W3 O3 V2 90.02(3) . 7_556
W3 O3 V2 89.98(3) 7_556 7_556
V1 O3 V2 88.15(3) 7_556 7_556
W1 O3 V2 88.15(3) 7_556 7_556
W1 O3 V2 91.85(3) . 7_556
W3 O3 W2 90.02(3) . 7_556
W3 O3 W2 89.98(3) 7_556 7_556
V1 O3 W2 88.15(3) 7_556 7_556
W1 O3 W2 88.15(3) 7_556 7_556
W1 O3 W2 91.85(3) . 7_556
V2 O3 W2 0.00(5) 7_556 7_556
W3 O3 W2 89.98(3) . .
W3 O3 W2 90.02(3) 7_556 .
V1 O3 W2 91.85(3) 7_556 .
W1 O3 W2 91.85(3) 7_556 .
W1 O3 W2 88.15(3) . .
V2 O3 W2 180.0 7_556 .
W2 O3 W2 180.0 7_556 .
W3 O4 V2 116.9(5) . 7_556
W3 O4 W2 116.9(5) . 7_556
V2 O4 W2 0.00(6) 7_556 7_556
V1 O5 W1 0.00(6) 7_556 7_556
V1 O5 W3 115.6(4) 7_556 .
W1 O5 W3 115.6(4) 7_556 .
V2 O7 W2 0.00(2) 7_556 7_556
V2 O7 W1 114.9(4) 7_556 .
W2 O7 W1 114.9(4) 7_556 .
V2 O7 Cu1 128.2(5) 7_556 .
W2 O7 Cu1 128.2(5) 7_556 .
W1 O7 Cu1 116.9(4) . .
W1 O9 W2 117.2(5) . .
C1 N1 C5 117.6(13) . .
C1 N1 Cu1 132.2(10) . .
C5 N1 Cu1 110.1(10) . .
C12 N2 C7 118.2(13) . .
C12 N2 Cu1 126.9(11) . .
C7 N2 Cu1 114.7(9) . .
C13 N3 C17 116.7(13) . .
C13 N3 Cu1 132.6(11) . .
C17 N3 Cu1 110.7(9) . .
C24 N4 C18 118.5(12) . .
C24 N4 Cu1 128.0(9) . .
C18 N4 Cu1 113.5(9) . .
N1 C1 C2 121.8(13) . .
N1 C1 H1A 119.1 . .
C2 C1 H1A 119.1 . .
C3 C2 C1 121.9(15) . .
C3 C2 H2A 119.0 . .
C1 C2 H2A 119.0 . .
C2 C3 C4 118.0(15) . .
C2 C3 H3A 121.0 . .
C4 C3 H3A 121.0 . .
C5 C4 C3 117.4(13) . .
C5 C4 C6 118.3(15) . .
C3 C4 C6 124.2(15) . .
N1 C5 C4 123.2(13) . .
N1 C5 C7 116.8(13) . .
C4 C5 C7 120.0(13) . .
C8 C6 C4 121.4(15) . .
C8 C6 H6A 119.3 . .
C4 C6 H6A 119.3 . .
N2 C7 C9 122.8(13) . .
N2 C7 C5 117.1(12) . .
C9 C7 C5 120.0(14) . .
C6 C8 C9 121.3(14) . .
C6 C8 H8A 119.4 . .
C9 C8 H8A 119.4 . .
C7 C9 C10 117.5(14) . .
C7 C9 C8 118.7(14) . .
C10 C9 C8 123.8(14) . .
C11 C10 C9 118.1(14) . .
C11 C10 H10A 120.9 . .
C9 C10 H10A 120.9 . .
C10 C11 C12 120.7(16) . .
C10 C11 H11A 119.6 . .
C12 C11 H11A 119.6 . .
N2 C12 C11 122.6(15) . .
N2 C12 H12A 118.7 . .
C11 C12 H12A 118.7 . .
N3 C13 C14 123.1(15) . .
N3 C13 H13A 118.5 . .
C14 C13 H13A 118.5 . .
C15 C14 C13 120.5(15) . .
C15 C14 H14A 119.7 . .
C13 C14 H14A 119.7 . .
C14 C15 C16 121.2(15) . .
C14 C15 H15A 119.4 . .
C16 C15 H15A 119.4 . .
C19 C16 C17 121.0(14) . .
C19 C16 C15 125.6(14) . .
C17 C16 C15 113.4(14) . .
N3 C17 C16 125.0(13) . .
N3 C17 C18 116.1(12) . .
C16 C17 C18 118.8(13) . .
N4 C18 C21 122.6(12) . .
N4 C18 C17 117.4(12) . .
C21 C18 C17 119.9(12) . .
C20 C19 C16 119.0(14) . .
C20 C19 H19A 120.5 . .
C16 C19 H19A 120.5 . .
C19 C20 C21 123.3(15) . .
C19 C20 H20A 118.4 . .
C21 C20 H20A 118.4 . .
C18 C21 C20 118.0(13) . .
C18 C21 C22 117.3(12) . .
C20 C21 C22 124.7(13) . .
C23 C22 C21 119.0(13) . .
C23 C22 H22A 120.5 . .
C21 C22 H22A 120.5 . .
C24 C23 C22 119.9(14) . .
C24 C23 H23A 120.1 . .
C22 C23 H23A 120.1 . .
N4 C24 C23 122.7(13) . .
N4 C24 H24A 118.7 . .
C23 C24 H24A 118.7 . .

loop_
_geom_bond_atom_site_label_1
_geom_bond_atom_site_label_2
_geom_bond_distance
_geom_bond_site_symmetry_2
W1 O8 1.661(9) .
W1 O9 1.863(9) .
W1 O5 1.875(9) 7_556
W1 O2 1.960(8) .
W1 O7 1.974(9) .
W1 O3 2.2968(8) .
W1 W2 3.2073(11) .
W1 W3 3.2317(10) 7_556
W2 O10 1.654(10) .
W2 O1 1.894(10) .
W2 O9 1.895(9) .
W2 O4 1.928(10) 7_556
W2 O7 1.956(9) 7_556
W2 O3 2.3140(8) .
W3 O6 1.721(9) .
W3 O2 1.886(8) .
W3 O4 1.889(10) .
W3 O1 1.917(10) .
W3 O5 1.943(9) .
W3 O3 2.2850(6) .
W3 W1 3.2316(10) 7_556
Cu1 N4 1.960(12) .
Cu1 N2 1.977(12) .
Cu1 O7 2.027(9) .
Cu1 N3 2.088(12) .
Cu1 N1 2.115(13) .
O3 W3 2.2851(6) 7_556
O3 V1 2.2968(8) 7_556
O3 W1 2.2968(8) 7_556
O3 V2 2.3140(8) 7_556
O3 W2 2.3140(8) 7_556
O4 V2 1.928(10) 7_556
O4 W2 1.928(10) 7_556
O5 V1 1.875(9) 7_556
O5 W1 1.875(9) 7_556
O7 V2 1.956(9) 7_556
O7 W2 1.956(9) 7_556
N1 C1 1.332(18) .
N1 C5 1.369(18) .
N2 C12 1.315(19) .
N2 C7 1.361(19) .
N3 C13 1.323(18) .
N3 C17 1.364(18) .
N4 C24 1.341(17) .
N4 C18 1.380(17) .
C1 C2 1.38(2) .
C1 H1A 0.9300 .
C2 C3 1.35(2) .
C2 H2A 0.9300 .
C3 C4 1.42(2) .
C3 H3A 0.9300 .
C4 C5 1.39(2) .
C4 C6 1.45(2) .
C5 C7 1.433(19) .
C6 C8 1.33(2) .
C6 H6A 0.9300 .
C7 C9 1.395(19) .
C8 C9 1.43(2) .
C8 H8A 0.9300 .
C9 C10 1.42(2) .
C10 C11 1.36(2) .
C10 H10A 0.9300 .
C11 C12 1.39(2) .
C11 H11A 0.9300 .
C12 H12A 0.9300 .
C13 C14 1.39(2) .
C13 H13A 0.9300 .
C14 C15 1.31(2) .
C14 H14A 0.9300 .
C15 C16 1.45(2) .
C15 H15A 0.9300 .
C16 C19 1.41(2) .
C16 C17 1.413(19) .
C17 C18 1.418(18) .
C18 C21 1.415(19) .
C19 C20 1.34(2) .
C19 H19A 0.9300 .
C20 C21 1.417(19) .
C20 H20A 0.9300 .
C21 C22 1.42(2) .
C22 C23 1.403(19) .
C22 H22A 0.9300 .
C23 C24 1.387(19) .
C23 H23A 0.9300 .
C24 H24A 0.9300 .
